data_1518710
loop_
_publ_author_name
'Kalsbeek, Nicoline'
'Larsen, Sine'

_publ_section_title
;
 Crystal Structure of
 Tri-mu-hydroxobis[(1,4,7-trimethyl-1,4,7-triazacyclononane)chromium(III)]
 Dithionate Tetrahydrate
;
_journal_name_full 'Acta Chemica Scandinavica'
_journal_page_first 149
_journal_page_last 154
_journal_volume 53
_journal_year 1999
_chemical_formula_sum 'C18 H53 Cr2 N6 O16 S3'
_chemical_formula_weight 809.84
_space_group_IT_number 14
_symmetry_cell_setting monoclinic
_symmetry_Int_Tables_number 14
_symmetry_space_group_name_Hall '-P 2yn'
_symmetry_space_group_name_H-M 'P 1 21/n 1'
_cell_angle_alpha 90
_cell_angle_beta 91.1(2)
_cell_angle_gamma 90
_cell_formula_units_Z 4
_cell_length_a 8.420(2)
_cell_length_b 20.526(5)
_cell_length_c 18.877(3)
_cell_volume 3261.9(12)
_diffrn_ambient_temperature 105
_diffrn_radiation_probe x-ray
_diffrn_radiation_type MoK\a
_diffrn_radiation_wavelength 0.71073
_exptl_absorpt_coefficient_mu 0.936
_exptl_crystal_density_diffrn 1.649
_refine_ls_number_parameters 618
_refine_ls_number_reflns 9493
_refine_ls_R_factor_gt 0.0313
_refine_ls_wR_factor_gt 0.0911
_cod_data_source_file Acta-Chem-Scand-1999-53-149-154.cif
_cod_data_source_block C18H53Cr2
_cod_original_sg_symbol_H-M 'P 21/n'
_cod_database_code 1518710

loop_
_symmetry_equiv_pos_site_id
_symmetry_equiv_pos_as_xyz
1 x,y,z
2 1/2-x,1/2+y,1/2-z
3 -x,-y,-z
4 1/2+x,1/2-y,1/2+z

loop_
_atom_site_label
_atom_site_type_symbol
_atom_site_thermal_displace_type
_atom_site_fract_x
_atom_site_fract_y
_atom_site_fract_z
_atom_site_occupancy
_atom_site_U_iso_or_equiv
Cr1 Cr Uiso 0.56845(4) 0.21103(1) 0.36680(2) 1.000 0.0058(1)
Cr2 Cr Uiso 0.55310(4) 0.11506(1) 0.27652(2) 1.000 0.0062(1)
O1 O Uiso 0.6020(2) 0.20758(7) 0.26451(8) 1.000 0.0081(3)
O2 O Uiso 0.7016(2) 0.13234(7) 0.35667(8) 1.000 0.0086(3)
O3 O Uiso 0.3942(2) 0.15138(7) 0.34030(8) 1.000 0.0083(3)
N11 N Uiso 0.4234(2) 0.29311(8) 0.37219(9) 1.000 0.0077(3)
N12 N Uiso 0.7531(2) 0.27671(8) 0.38614(9) 1.000 0.0082(3)
N13 N Uiso 0.5505(2) 0.21167(8) 0.47688(9) 1.000 0.0082(3)
N21 N Uiso 0.3890(2) 0.10115(8) 0.19331(9) 1.000 0.0089(3)
N22 N Uiso 0.7191(2) 0.08562(8) 0.20240(9) 1.000 0.0086(3)
N23 N Uiso 0.5236(2) 0.01518(8) 0.29227(9) 1.000 0.0093(3)
C11 C Uiso 0.3127(2) 0.30025(11) 0.31029(11) 1.000 0.0118(4)
C12 C Uiso 0.9038(2) 0.25755(11) 0.35202(12) 1.000 0.0133(4)
C13 C Uiso 0.4967(3) 0.14772(10) 0.50513(11) 1.000 0.0114(4)
C14 C Uiso 0.5272(2) 0.35309(10) 0.37852(11) 1.000 0.0101(4)
C15 C Uiso 0.6922(2) 0.33798(10) 0.35254(11) 1.000 0.0104(4)
C16 C Uiso 0.7814(2) 0.28423(10) 0.46472(11) 1.000 0.0110(4)
C17 C Uiso 0.7163(2) 0.22524(10) 0.50270(11) 1.000 0.0108(4)
C18 C Uiso 0.4375(2) 0.26438(10) 0.49937(11) 1.000 0.0106(4)
C19 C Uiso 0.3286(2) 0.28257(10) 0.43725(11) 1.000 0.0106(4)
C21 C Uiso 0.2830(3) 0.15803(10) 0.18049(11) 1.000 0.0119(4)
C22 C Uiso 0.8766(2) 0.11701(11) 0.21273(12) 1.000 0.0137(4)
C23 C Uiso 0.4815(3) -0.00225(11) 0.36631(11) 1.000 0.0135(4)
C24 C Uiso 0.4764(3) 0.08519(11) 0.12646(11) 1.000 0.0116(4)
C25 C Uiso 0.6482(2) 0.10751(10) 0.13289(10) 1.000 0.0108(4)
C26 C Uiso 0.7385(3) 0.01273(10) 0.20538(11) 1.000 0.0120(4)
C27 C Uiso 0.6832(3) -0.01254(10) 0.27622(11) 1.000 0.0121(4)
C28 C Uiso 0.3969(3) -0.01047(10) 0.24221(11) 1.000 0.0109(4)
C29 C Uiso 0.2906(2) 0.04505(10) 0.21800(11) 1.000 0.0111(4)
S1 S Uiso 0.44324(6) 0.40876(2) 0.14326(3) 1.000 0.0112(1)
S2 S Uiso 0.59689(6) 0.33226(2) 0.10944(3) 1.000 0.0090(1)
O11 O Uiso 0.4823(2) 0.42003(8) 0.21679(8) 1.000 0.0149(3)
O12 O Uiso 0.4792(2) 0.46371(8) 0.09724(9) 1.000 0.0241(4)
O13 O Uiso 0.2841(2) 0.38306(9) 0.13003(10) 1.000 0.0252(4)
O21 O Uiso 0.5807(2) 0.33105(8) 0.03258(8) 1.000 0.0150(3)
O22 O Uiso 0.7534(2) 0.34989(9) 0.13647(9) 1.000 0.0193(3)
O23 O Uiso 0.5308(2) 0.27449(8) 0.14254(8) 1.000 0.0170(3)
S3 S Uiso 0.11082(6) 0.02008(2) 0.01924(2) 1.000 0.0081(1)
O31 O Uiso 0.2075(2) 0.02818(8) -0.04335(8) 1.000 0.0130(3)
O32 O Uiso 0.0665(2) 0.08124(7) 0.05233(8) 1.000 0.0138(3)
O33 O Uiso 0.1744(2) -0.02845(7) 0.06859(8) 1.000 0.0134(3)
OW1 O Uiso 0.7923(2) 0.04370(10) 0.46493(10) 1.000 0.0238(4)
OW2 O Uiso 0.5193(2) 0.08783(9) 0.93295(11) 1.000 0.0230(4)
OW3 O Uiso 0.1418(2) 0.09788(10) 0.40809(11) 1.000 0.0247(4)
OW4 O Uiso 0.5495(3) 0.21076(12) 0.68556(12) 1.000 0.0386(5)

loop_
_atom_type_symbol
_atom_type_description
_atom_type_scat_dispersion_real
_atom_type_scat_dispersion_imag
_atom_type_scat_source
C C 0.0033 0.0016 ' International Tables Vol C Tables 4.2.6.8 and 6.1.1.4'
Cr Cr 0.3209 0.6236 ' International Tables Vol C Tables 4.2.6.8 and 6.1.1.4'
N N 0.0061 0.0033 ' International Tables Vol C Tables 4.2.6.8 and 6.1.1.4'
O O 0.0106 0.0060 ' International Tables Vol C Tables 4.2.6.8 and 6.1.1.4'
S S 0.1246 0.1234 ' International Tables Vol C Tables 4.2.6.8 and 6.1.1.4'

loop_
_geom_angle_atom_site_label_1
_geom_angle_atom_site_label_2
_geom_angle_atom_site_label_3
_geom_angle
_geom_angle_site_symmetry_1
_geom_angle_publ_flag
Cr2 Cr1 O1 48.3(2) . yes
Cr2 Cr1 O2 48.7(2) . yes
Cr2 Cr1 O3 48.4(2) . yes
Cr2 Cr1 N11 128.4(2) . yes
Cr2 Cr1 N12 129.1(2) . yes
Cr2 Cr1 N13 130.7(2) . yes
O1 Cr1 O2 77.4(2) . yes
O1 Cr1 O3 81.3(2) . yes
O1 Cr1 N11 100.0(2) . yes
O1 Cr1 N12 94.3(2) . yes
O1 Cr1 N13 175.5(2) . yes
O2 Cr1 O3 83.6(2) . yes
O2 Cr1 N11 177.0(2) . yes
O2 Cr1 N12 97.1(2) . yes
O2 Cr1 N13 98.8(2) . yes
O3 Cr1 N11 94.6(2) . yes
O3 Cr1 N12 175.3(2) . yes
O3 Cr1 N13 100.9(2) . yes
N11 Cr1 N12 84.5(2) . yes
N11 Cr1 N13 83.8(2) . yes
N12 Cr1 N13 83.7(2) . yes
Cr1 Cr2 O1 48.3(2) . yes
Cr1 Cr2 O2 48.8(2) . yes
Cr1 Cr2 O3 48.6(2) . yes
Cr1 Cr2 N21 128.2(2) . yes
Cr1 Cr2 N22 129.2(2) . yes
Cr1 Cr2 N23 130.8(2) . yes
O1 Cr2 O2 77.5(2) . yes
O1 Cr2 O3 81.4(2) . yes
O1 Cr2 N21 100.5(2) . yes
O1 Cr2 N22 93.3(2) . yes
O1 Cr2 N23 174.5(2) . yes
O2 Cr2 O3 83.7(2) . yes
O2 Cr2 N21 176.9(2) . yes
O2 Cr2 N22 98.2(2) . yes
O2 Cr2 N23 98.2(2) . yes
O3 Cr2 N21 93.7(2) . yes
O3 Cr2 N22 173.8(2) . yes
O3 Cr2 N23 101.6(2) . yes
N21 Cr2 N22 84.2(2) . yes
N21 Cr2 N23 83.9(2) . yes
N22 Cr2 N23 83.9(2) . yes
S2 S1 O13 104.0(2) . yes
O11 S1 O12 113.8(2) . yes
O11 S1 O13 114.6(2) . yes
O12 S1 O13 112.2(2) . yes
S2 S1 O11 106.1(2) . yes
S2 S1 O12 104.8(2) . yes
S1 S2 O21 105.3(2) . yes
O22 S2 O23 113.9(2) . yes
O21 S2 O23 112.6(2) . yes
S1 S2 O22 105.2(2) . yes
S1 S2 O23 103.4(2) . yes
O21 S2 O22 115.0(2) . yes
S3 S3 O31 105.3(2) 3_555 yes
O32 S3 O33 114.2(2) . yes
S3 S3 O32 104.3(2) 3_555 yes
O31 S3 O33 113.1(2) . yes
O31 S3 O32 113.7(2) . yes
S3 S3 O33 105.0(2) 3_555 yes
Cr1 O1 Cr2 83.5(2) . yes
Cr1 O2 Cr2 82.5(2) . yes
Cr1 O3 Cr2 83.0(2) . yes
C11 N11 C14 109.5(3) . yes
C11 N11 C19 108.9(2) . yes
C14 N11 C19 111.7(3) . yes
Cr1 N11 C19 104.2(2) . yes
Cr1 N11 C11 113.6(2) . yes
Cr1 N11 C14 108.9(2) . yes
Cr1 N12 C12 113.1(2) . yes
Cr1 N12 C15 102.8(2) . yes
Cr1 N12 C16 110.0(2) . yes
C12 N12 C15 109.1(3) . yes
C12 N12 C16 109.5(2) . yes
C15 N12 C16 112.2(3) . yes
Cr1 N13 C17 103.9(2) . yes
C13 N13 C18 109.5(3) . yes
Cr1 N13 C18 110.1(2) . yes
C13 N13 C17 109.6(3) . yes
Cr1 N13 C13 112.3(2) . yes
C17 N13 C18 111.4(2) . yes
Cr2 N21 C29 103.5(2) . yes
C21 N21 C24 109.6(3) . yes
Cr2 N21 C24 109.4(2) . yes
C24 N21 C29 112.0(3) . yes
C21 N21 C29 108.7(3) . yes
Cr2 N21 C21 113.6(2) . yes
Cr2 N22 C22 113.3(2) . yes
C22 N22 C25 108.9(3) . yes
C22 N22 C26 109.3(3) . yes
C25 N22 C26 111.8(3) . yes
Cr2 N22 C26 109.7(2) . yes
Cr2 N22 C25 103.9(2) . yes
Cr2 N23 C27 103.6(2) . yes
Cr2 N23 C23 113.6(2) . yes
C27 N23 C28 111.6(3) . yes
C23 N23 C28 109.0(3) . yes
Cr2 N23 C28 109.8(2) . yes
C23 N23 C27 109.2(3) . yes
N11 C14 C15 109.9(3) . yes
N12 C15 C14 110.1(3) . yes
N12 C16 C17 109.4(3) . yes
N13 C17 C16 109.8(3) . yes
N13 C18 C19 109.5(3) . yes
N11 C19 C18 110.2(2) . yes
N21 C24 C25 110.3(3) . yes
N22 C25 C24 110.0(3) . yes
N22 C26 C27 109.8(3) . yes
N23 C27 C26 109.9(3) . yes
N23 C28 C29 109.5(3) . yes
N21 C29 C28 110.2(3) . yes

loop_
_geom_bond_atom_site_label_1
_geom_bond_atom_site_label_2
_geom_bond_distance
_geom_bond_site_symmetry_2
_geom_bond_publ_flag
Cr1 Cr2 2.6065(8) . yes
Cr1 O1 1.9581(16) . yes
Cr1 O2 1.9776(16) . yes
Cr1 O3 1.9682(17) . yes
Cr1 N11 2.0845(18) . yes
Cr1 N12 2.0847(18) . yes
Cr1 N13 2.0864(18) . yes
Cr2 O1 1.9574(16) . yes
Cr2 O2 1.9763(17) . yes
Cr2 O3 1.9640(17) . yes
Cr2 N21 2.0915(18) . yes
Cr2 N22 2.0860(18) . yes
Cr2 N23 2.0870(17) . yes
S1 O11 1.4390(17) . yes
S1 O12 1.4590(18) . yes
S1 S2 2.1398(8) . yes
S1 O13 1.4572(18) . yes
S2 O23 1.4559(17) . yes
S2 O22 1.4499(18) . yes
S2 O21 1.4549(17) . yes
S3 O32 1.4541(16) . yes
S3 O31 1.4571(17) . yes
S3 O33 1.4586(16) . yes
S3 S3 2.1536(9) 3_555 yes
N11 C19 1.493(3) . yes
N11 C11 1.488(3) . yes
N11 C14 1.513(3) . yes
N12 C16 1.506(3) . yes
N12 C15 1.495(3) . yes
N12 C12 1.487(3) . yes
N13 C17 1.496(2) . yes
N13 C18 1.507(3) . yes
N13 C13 1.491(3) . yes
N21 C29 1.498(3) . yes
N21 C21 1.487(3) . yes
N21 C24 1.509(3) . yes
N22 C22 1.484(2) . yes
N22 C25 1.500(3) . yes
N22 C26 1.506(3) . yes
N23 C23 1.492(3) . yes
N23 C27 1.496(3) . yes
N23 C28 1.507(3) . yes
C14 C15 1.514(2) . no
C16 C17 1.515(3) . no
C18 C19 1.521(3) . no
C24 C25 1.520(3) . no
C26 C27 1.516(3) . no
C28 C29 1.514(3) . no

loop_
_geom_torsion_atom_site_label_1
_geom_torsion_atom_site_label_2
_geom_torsion_atom_site_label_3
_geom_torsion_atom_site_label_4
_geom_torsion
_geom_torsion_site_symmetry_3
_geom_torsion_site_symmetry_4
_geom_torsion_publ_flag
O1 Cr1 Cr2 O2 113.3(2) . . no
O1 Cr1 Cr2 O3 -121.3(2) . . no
O1 Cr1 Cr2 N21 -67.1(2) . . no
O1 Cr1 Cr2 N22 51.2(2) . . no
O1 Cr1 Cr2 N23 172.8(2) . . no
O2 Cr1 Cr2 O1 -113.3(2) . . no
O2 Cr1 Cr2 O3 125.5(2) . . no
O2 Cr1 Cr2 N21 179.7(2) . . no
O2 Cr1 Cr2 N22 -62.1(2) . . no
O2 Cr1 Cr2 N23 59.6(2) . . no
O3 Cr1 Cr2 O1 121.3(2) . . no
O3 Cr1 Cr2 O2 -125.5(2) . . no
O3 Cr1 Cr2 N21 54.2(2) . . no
O3 Cr1 Cr2 N22 172.5(2) . . no
O3 Cr1 Cr2 N23 -65.9(2) . . no
N11 Cr1 Cr2 O1 65.7(2) . . no
N11 Cr1 Cr2 O2 179.0(2) . . no
N11 Cr1 Cr2 O3 -55.6(2) . . no
N11 Cr1 Cr2 N21 -1.4(2) . . no
N11 Cr1 Cr2 N22 116.9(2) . . no
N11 Cr1 Cr2 N23 -121.5(2) . . no
N12 Cr1 Cr2 O1 -53.4(2) . . no
N12 Cr1 Cr2 O2 59.8(2) . . no
N12 Cr1 Cr2 O3 -174.7(2) . . no
N12 Cr1 Cr2 N21 -120.5(2) . . no
N12 Cr1 Cr2 N22 -2.2(2) . . no
N12 Cr1 Cr2 N23 119.4(2) . . no
N13 Cr1 Cr2 O1 -174.2(2) . . no
N13 Cr1 Cr2 O2 -60.9(2) . . no
N13 Cr1 Cr2 O3 64.5(2) . . no
N13 Cr1 Cr2 N21 118.7(2) . . no
N13 Cr1 Cr2 N22 -123.0(2) . . no
N13 Cr1 Cr2 N23 -1.4(2) . . no
O2 Cr1 O1 Cr2 45.0(2) . . no
O3 Cr1 O1 Cr2 -40.3(2) . . no
N11 Cr1 O1 Cr2 -133.5(2) . . no
N12 Cr1 O1 Cr2 141.3(2) . . no
O1 Cr1 O2 Cr2 -44.6(2) . . no
O3 Cr1 O2 Cr2 37.8(2) . . no
N12 Cr1 O2 Cr2 -137.5(2) . . no
N13 Cr1 O2 Cr2 137.9(2) . . no
O1 Cr1 O3 Cr2 40.2(2) . . no
O2 Cr1 O3 Cr2 -38.0(2) . . no
N11 Cr1 O3 Cr2 139.6(2) . . no
N13 Cr1 O3 Cr2 -135.8(2) . . no
Cr2 Cr1 N11 C11 -8.8(3) . . no
Cr2 Cr1 N11 C14 -131.1(2) . . no
Cr2 Cr1 N11 C19 109.6(2) . . no
O1 Cr1 N11 C11 34.9(2) . . no
O1 Cr1 N11 C14 -87.4(2) . . no
O1 Cr1 N11 C19 153.3(2) . . no
O3 Cr1 N11 C11 -47.0(2) . . no
O3 Cr1 N11 C14 -169.3(2) . . no
O3 Cr1 N11 C19 71.4(2) . . no
N12 Cr1 N11 C11 128.3(2) . . no
N12 Cr1 N11 C14 6.0(2) . . no
N12 Cr1 N11 C19 -113.3(2) . . no
N13 Cr1 N11 C11 -147.5(2) . . no
N13 Cr1 N11 C14 90.2(2) . . no
N13 Cr1 N11 C19 -29.1(2) . . no
Cr2 Cr1 N12 C12 -11.7(3) . . no
Cr2 Cr1 N12 C15 105.9(2) . . no
Cr2 Cr1 N12 C16 -134.5(2) . . no
O1 Cr1 N12 C12 -48.6(2) . . no
O1 Cr1 N12 C15 68.9(2) . . no
O1 Cr1 N12 C16 -171.4(2) . . no
O2 Cr1 N12 C12 29.3(2) . . no
O2 Cr1 N12 C15 146.8(2) . . no
O2 Cr1 N12 C16 -93.6(2) . . no
N11 Cr1 N12 C12 -148.2(2) . . no
N11 Cr1 N12 C15 -30.7(2) . . no
N11 Cr1 N12 C16 89.0(2) . . no
N13 Cr1 N12 C12 127.4(2) . . no
N13 Cr1 N12 C15 -115.1(2) . . no
N13 Cr1 N12 C16 4.6(2) . . no
Cr2 Cr1 N13 C13 -10.1(3) . . no
Cr2 Cr1 N13 C17 108.3(2) . . no
Cr2 Cr1 N13 C18 -132.3(2) . . no
O2 Cr1 N13 C13 -51.8(2) . . no
O2 Cr1 N13 C17 66.6(2) . . no
O2 Cr1 N13 C18 -174.0(2) . . no
O3 Cr1 N13 C13 33.4(2) . . no
O3 Cr1 N13 C17 151.8(2) . . no
O3 Cr1 N13 C18 -88.9(2) . . no
N11 Cr1 N13 C13 126.9(2) . . no
N11 Cr1 N13 C17 -114.7(2) . . no
N11 Cr1 N13 C18 4.7(2) . . no
N12 Cr1 N13 C13 -147.9(2) . . no
N12 Cr1 N13 C17 -29.6(2) . . no
N12 Cr1 N13 C18 89.8(2) . . no
O2 Cr2 O1 Cr1 -45.1(2) . . no
O3 Cr2 O1 Cr1 40.4(2) . . no
N21 Cr2 O1 Cr1 132.6(2) . . no
N22 Cr2 O1 Cr1 -142.8(2) . . no
O1 Cr2 O2 Cr1 44.6(2) . . no
O3 Cr2 O2 Cr1 -37.9(2) . . no
N22 Cr2 O2 Cr1 136.2(2) . . no
N23 Cr2 O2 Cr1 -138.8(2) . . no
O1 Cr2 O3 Cr1 -40.2(2) . . no
O2 Cr2 O3 Cr1 38.1(2) . . no
N21 Cr2 O3 Cr1 -140.3(2) . . no
N23 Cr2 O3 Cr1 135.2(2) . . no
Cr1 Cr2 N21 C21 8.2(3) . . no
Cr1 Cr2 N21 C24 131.0(2) . . no
Cr1 Cr2 N21 C29 -109.5(2) . . no
O1 Cr2 N21 C21 -36.2(2) . . no
O1 Cr2 N21 C24 86.7(2) . . no
O1 Cr2 N21 C29 -153.8(2) . . no
O3 Cr2 N21 C21 45.7(2) . . no
O3 Cr2 N21 C24 168.6(2) . . no
O3 Cr2 N21 C29 -71.9(2) . . no
N22 Cr2 N21 C21 -128.5(2) . . no
N22 Cr2 N21 C24 -5.7(2) . . no
N22 Cr2 N21 C29 113.9(2) . . no
N23 Cr2 N21 C21 147.0(2) . . no
N23 Cr2 N21 C24 -90.1(2) . . no
N23 Cr2 N21 C29 29.4(2) . . no
Cr1 Cr2 N22 C22 12.0(3) . . no
Cr1 Cr2 N22 C25 -106.1(2) . . no
Cr1 Cr2 N22 C26 134.3(2) . . no
O1 Cr2 N22 C22 47.6(2) . . no
O1 Cr2 N22 C25 -70.4(2) . . no
O1 Cr2 N22 C26 170.0(2) . . no
O2 Cr2 N22 C22 -30.2(2) . . no
O2 Cr2 N22 C25 -148.2(2) . . no
O2 Cr2 N22 C26 92.2(2) . . no
N21 Cr2 N22 C22 147.9(2) . . no
N21 Cr2 N22 C25 29.8(2) . . no
N21 Cr2 N22 C26 -89.8(2) . . no
N23 Cr2 N22 C22 -127.7(2) . . no
N23 Cr2 N22 C25 114.3(2) . . no
N23 Cr2 N22 C26 -5.3(2) . . no
Cr1 Cr2 N23 C23 9.9(3) . . no
Cr1 Cr2 N23 C27 -108.5(2) . . no
Cr1 Cr2 N23 C28 132.2(2) . . no
O2 Cr2 N23 C23 50.8(2) . . no
O2 Cr2 N23 C27 -67.5(2) . . no
O2 Cr2 N23 C28 173.2(2) . . no
O3 Cr2 N23 C23 -34.4(3) . . no
O3 Cr2 N23 C27 -152.8(2) . . no
O3 Cr2 N23 C28 87.9(2) . . no
N21 Cr2 N23 C23 -126.9(2) . . no
N21 Cr2 N23 C27 114.7(2) . . no
N21 Cr2 N23 C28 -4.6(2) . . no
N22 Cr2 N23 C23 148.3(2) . . no
N22 Cr2 N23 C27 30.0(2) . . no
N22 Cr2 N23 C28 -89.4(2) . . no
O12 S1 S2 O22 74.6(2) . . no
O12 S1 S2 O23 -165.7(2) . . no
O13 S1 S2 O21 70.7(2) . . no
O13 S1 S2 O22 -167.4(2) . . no
O13 S1 S2 O23 -47.7(2) . . no
O11 S1 S2 O22 -46.2(2) . . no
O11 S1 S2 O23 73.5(2) . . no
O12 S1 S2 O21 -47.3(2) . . no
O11 S1 S2 O21 -168.1(2) . . no
O32 S3 S3 O32 180.0(2) 3_555 3_555 no
O32 S3 S3 O33 59.6(2) 3_555 3_555 no
O32 S3 S3 O31 -60.0(2) 3_555 3_555 no
O31 S3 S3 O31 180.0(2) 3_555 3_555 no
O31 S3 S3 O32 60.0(2) 3_555 3_555 no
O31 S3 S3 O33 -60.4(2) 3_555 3_555 no
O33 S3 S3 O33 180.0(2) 3_555 3_555 no
O33 S3 S3 O31 60.4(2) 3_555 3_555 no
O33 S3 S3 O32 -59.6(2) 3_555 3_555 no
Cr1 N11 C14 C15 20.6(3) . . no
C11 N11 C14 C15 -104.2(3) . . no
C19 N11 C14 C15 135.1(3) . . no
Cr1 N11 C19 C18 49.5(3) . . no
C11 N11 C19 C18 171.0(3) . . no
C14 N11 C19 C18 -67.9(3) . . no
C12 N12 C15 C14 171.6(3) . . no
C12 N12 C16 C17 -103.2(3) . . no
C16 N12 C15 C14 -66.9(3) . . no
Cr1 N12 C16 C17 21.8(3) . . no
Cr1 N12 C15 C14 51.3(3) . . no
C15 N12 C16 C17 135.5(3) . . no
C18 N13 C17 C16 -68.0(3) . . no
Cr1 N13 C18 C19 21.0(3) . . no
C13 N13 C17 C16 170.7(3) . . no
C17 N13 C18 C19 135.8(3) . . no
C13 N13 C18 C19 -102.9(3) . . no
Cr1 N13 C17 C16 50.5(3) . . no
Cr2 N21 C24 C25 -20.3(3) . . no
Cr2 N21 C29 C28 -50.4(3) . . no
C21 N21 C29 C28 -171.4(3) . . no
C24 N21 C29 C28 67.3(3) . . no
C29 N21 C24 C25 -134.4(3) . . no
C21 N21 C24 C25 104.9(3) . . no
C22 N22 C25 C24 -170.7(3) . . no
Cr2 N22 C25 C24 -49.7(3) . . no
C25 N22 C26 C27 -135.7(3) . . no
C22 N22 C26 C27 103.7(3) . . no
C26 N22 C25 C24 68.4(3) . . no
Cr2 N22 C26 C27 -21.0(3) . . no
C23 N23 C27 C26 -171.8(3) . . no
C23 N23 C28 C29 103.3(3) . . no
C28 N23 C27 C26 67.6(3) . . no
Cr2 N23 C28 C29 -21.7(3) . . no
Cr2 N23 C27 C26 -50.5(3) . . no
C27 N23 C28 C29 -136.0(3) . . no
N11 C14 C15 N12 -49.4(3) . . no
N12 C16 C17 N13 -49.1(3) . . no
N13 C18 C19 N11 -47.9(3) . . no
N21 C24 C25 N22 47.8(3) . . no
N22 C26 C27 N23 48.8(3) . . no
N23 C28 C29 N21 49.2(3) . . no
